data_7712325
loop_
_publ_author_name
'Chuprin, Alexander S.'
'Pavlov, Alexander A.'
'Vologzhanina, Anna V. V.'
'Dorovatovskii, Pavel'
'Makarenkov, Anton V.'
'Ol'shevskaya, Valentina Antonovna'
'Dudkin, Semyon V.'
'Voloshin, Yan Z.'

_publ_section_title
;
 Multistep synthesis and X-ray structure of the carboxyl-terminated hybrid
 iron(II) phthalocyaninatoclathrochelates and their postsynthetic
 transformation into polytopic carboranyl-containing derivatives
;
_journal_name_full 'Dalton Transactions'
_journal_paper_doi 10.1039/D3DT00076A
_journal_year 2023
_chemical_formula_moiety 'C28 H34 B Fe N7 O7'
_chemical_formula_sum 'C28 H34 B Fe N7 O7'
_chemical_formula_weight 647.28
_space_group_crystal_system triclinic
_space_group_IT_number 2
_space_group_name_Hall '-P 1'
_space_group_name_H-M_alt 'P -1'
_atom_sites_solution_hydrogens geom
_audit_creation_date 2021-04-21
_audit_creation_method
;
Olex2 1.2
(compiled 2018.05.29 svn.r3508 for OlexSys, GUI svn.r5506)
;
_audit_update_record
;
2022-09-07 deposited with the CCDC.	2023-02-16 downloaded from the CCDC.
;
_cell_angle_alpha 87.32(3)
_cell_angle_beta 88.96(3)
_cell_angle_gamma 78.04(3)
_cell_formula_units_Z 2
_cell_length_a 9.970(2)
_cell_length_b 11.030(2)
_cell_length_c 13.310(3)
_cell_measurement_reflns_used 847
_cell_measurement_temperature 100
_cell_measurement_theta_max 26.47
_cell_measurement_theta_min 2.72
_cell_volume 1430.3(5)
_computing_molecular_graphics 'Olex2 (Dolomanov et al., 2009)'
_computing_publication_material 'Olex2 (Dolomanov et al., 2009)'
_computing_structure_refinement 'XL (Sheldrick, 2008)'
_diffrn_ambient_temperature 100
_diffrn_measured_fraction_theta_full 0.956
_diffrn_measured_fraction_theta_max 0.942
_diffrn_measurement_device_type 'Rayonix CCD'
_diffrn_radiation_type synchrotron
_diffrn_radiation_wavelength 0.745
_diffrn_reflns_av_R_equivalents 0.0299
_diffrn_reflns_av_unetI/netI 0.0237
_diffrn_reflns_Laue_measured_fraction_full 0.956
_diffrn_reflns_Laue_measured_fraction_max 0.942
_diffrn_reflns_limit_h_max 13
_diffrn_reflns_limit_h_min -13
_diffrn_reflns_limit_k_max 15
_diffrn_reflns_limit_k_min -15
_diffrn_reflns_limit_l_max 18
_diffrn_reflns_limit_l_min -18
_diffrn_reflns_number 32478
_diffrn_reflns_point_group_measured_fraction_full 0.956
_diffrn_reflns_point_group_measured_fraction_max 0.942
_diffrn_reflns_theta_full 26.551
_diffrn_reflns_theta_max 31.013
_diffrn_reflns_theta_min 2.631
_exptl_absorpt_coefficient_mu 0.663
_exptl_absorpt_correction_T_max 0.113
_exptl_absorpt_correction_T_min 0.095
_exptl_absorpt_correction_type multi-scan
_exptl_absorpt_process_details 'XDS (Kabsch, 2010)'
_exptl_crystal_colour red
_exptl_crystal_colour_primary red
_exptl_crystal_density_diffrn 1.503
_exptl_crystal_description prism
_exptl_crystal_F_000 676
_exptl_crystal_recrystallization_method 'Re-crystallisation from solvent: dichloromethane -- hexane'
_exptl_crystal_size_max 0.1
_exptl_crystal_size_mid 0.03
_exptl_crystal_size_min 0.01
_refine_diff_density_max 0.638
_refine_diff_density_min -0.684
_refine_diff_density_rms 0.058
_refine_ls_extinction_coef 0.034(4)
_refine_ls_extinction_expression Fc^*^=kFc[1+0.001xFc^2^\l^3^/sin(2\q)]^-1/4^
_refine_ls_extinction_method SHELXL
_refine_ls_goodness_of_fit_ref 1.055
_refine_ls_hydrogen_treatment constr
_refine_ls_matrix_type full
_refine_ls_number_parameters 396
_refine_ls_number_reflns 7487
_refine_ls_number_restraints 0
_refine_ls_restrained_S_all 1.055
_refine_ls_R_factor_all 0.0457
_refine_ls_R_factor_gt 0.0422
_refine_ls_shift/su_max 0.001
_refine_ls_shift/su_mean 0.000
_refine_ls_structure_factor_coef Fsqd
_refine_ls_weighting_details 'w=1/[\s^2^(Fo^2^)+(0.0496P)^2^+1.0946P] where P=(Fo^2^+2Fc^2^)/3'
_refine_ls_weighting_scheme calc
_refine_ls_wR_factor_gt 0.1071
_refine_ls_wR_factor_ref 0.1096
_reflns_Friedel_coverage 0.000
_reflns_number_gt 6859
_reflns_number_total 7487
_reflns_threshold_expression 'I > 2\s(I)'
_cod_data_source_file d3dt00076a2.cif
_cod_data_source_block ac102
_cod_database_code 7712325
_shelxl_version_number 2014-3
_shelx_space_group_comment
;
The symmetry employed for this shelxl refinement is uniquely defined
by the following loop, which should always be used as a source of
symmetry information in preference to the above space-group names.
They are only intended as comments.
;
_shelx_estimated_absorpt_t_max 0.993
_shelx_estimated_absorpt_t_min 0.937
_olex2_refinement_description
;
1. Fixed Uiso
 At 1.2 times of:
  All C(H) groups, All C(H,H) groups, All C(H,H,H,H) groups, All N(H) groups
 At 1.5 times of:
  All O(H) groups
2. Others
 Fixed Sof: H3AA(0.66667) H3AB(0.66667) H3BC(0.33333) H3BD(0.33333)
 C4(0.66667) H4A(0.66667) H4B(0.66667) C5(0.66667) H5A(0.66667) H5B(0.66667)
 H6AA(0.66667) H6AB(0.66667) H6BC(0.33333) H6BD(0.33333) H15C(0.5) H15D(0.5)
 H15A(0.5) H15B(0.5) C16(0.5) H16A(0.5) H16B(0.5) C17(0.5) H17A(0.5) H17B(0.5)
 H18A(0.5) H18B(0.5) H18C(0.5) H18D(0.5) C17A(0.5) H17C(0.5) H17D(0.5)
 C4A(0.33333) H4AA(0.33333) H4AB(0.33333) C5A(0.33333) H5AA(0.33333)
 H5AB(0.33333) C16A(0.5) H16C(0.5) H16D(0.5)
3.a Secondary CH2 refined with riding coordinates:
 C3(H3AA,H3AB), C3(H3BC,H3BD), C4(H4A,H4B), C5(H5A,H5B), C6(H6AA,H6AB),
 C6(H6BC,H6BD), C9(H9A,H9B), C10(H10A,H10B), C11(H11A,H11B), C12(H12A,H12B),
 C15(H15C,H15D), C15(H15A,H15B), C16(H16A,H16B), C17(H17A,H17B), C18(H18A,H18B),
  C18(H18C,H18D), C26(H26A,H26B), C17A(H17C,H17D), C4A(H4AA,H4AB), C5A(H5AA,
 H5AB), C16A(H16C,H16D)
3.b Aromatic/amide H refined with riding coordinates:
 N7(H7), C20(H20), C21(H21), C23(H23), C24(H24)
3.c Idealised tetrahedral OH refined as rotating group:
 O2(H2), O4(H4)
3.d :
 C28(H28)
;
_olex2_submission_special_instructions 'No special instructions were received'

loop_
_space_group_symop_operation_xyz
'x, y, z'
'-x, -y, -z'

loop_
_atom_site_label
_atom_site_type_symbol
_atom_site_fract_x
_atom_site_fract_y
_atom_site_fract_z
_atom_site_U_iso_or_equiv
_atom_site_adp_type
_atom_site_occupancy
_atom_site_site_symmetry_order
_atom_site_calc_flag
_atom_site_refinement_flags_posn
_atom_site_refinement_flags_adp
_atom_site_refinement_flags_occupancy
_atom_site_disorder_assembly
_atom_site_disorder_group
Fe1 Fe 0.47035(2) 0.27828(2) 0.27376(2) 0.02202(9) Uani 1 1 d . . . . .
O1 O 0.56881(12) 0.44746(11) 0.40009(9) 0.0252(2) Uani 1 1 d . . . . .
O2 O 0.32097(15) 0.36204(14) 0.08252(10) 0.0377(3) Uani 1 1 d . . . . .
H2 H 0.2848 0.3021 0.1006 0.056 Uiso 1 1 calc GR . . . .
O3 O 0.74758(11) 0.27822(11) 0.34136(8) 0.0235(2) Uani 1 1 d . . . . .
O4 O 0.41181(13) 0.08348(13) 0.14036(10) 0.0330(3) Uani 1 1 d . . . . .
H4 H 0.3321 0.1227 0.1530 0.049 Uiso 1 1 calc GR . . . .
O5 O 0.58676(11) 0.23578(11) 0.47378(8) 0.0244(2) Uani 1 1 d . . . . .
O6 O 0.20111(13) 0.23983(13) 0.22104(10) 0.0328(3) Uani 1 1 d . . . . .
O7 O 1.13166(13) 0.33063(12) 0.77243(10) 0.0312(3) Uani 1 1 d . . . . .
N1 N 0.49580(13) 0.43468(14) 0.31630(10) 0.0247(3) Uani 1 1 d . . . . .
N2 N 0.39899(15) 0.38941(15) 0.16109(11) 0.0290(3) Uani 1 1 d . . . . .
N3 N 0.66750(13) 0.23579(13) 0.27318(10) 0.0222(3) Uani 1 1 d . . . . .
N4 N 0.50632(14) 0.13641(14) 0.18868(10) 0.0252(3) Uani 1 1 d . . . . .
N5 N 0.48285(13) 0.22244(13) 0.41129(10) 0.0229(3) Uani 1 1 d . . . . .
N6 N 0.29031(14) 0.24174(14) 0.29644(11) 0.0273(3) Uani 1 1 d . . . . .
N7 N 1.02797(15) 0.53326(14) 0.78085(11) 0.0272(3) Uani 1 1 d . . . . .
H7 H 0.9608 0.5932 0.7592 0.033 Uiso 1 1 calc R . . . .
C1 C 0.47195(17) 0.53111(16) 0.25378(13) 0.0277(3) Uani 1 1 d . . . . .
C2 C 0.40565(18) 0.50538(17) 0.16404(13) 0.0304(3) Uani 1 1 d . . . . .
C3 C 0.3519(2) 0.6061(2) 0.08639(16) 0.0429(5) Uani 1 1 d . . . . .
H3AA H 0.2525 0.6371 0.0974 0.051 Uiso 0.6667 1 calc R . P A 1
H3AB H 0.3652 0.5725 0.0184 0.051 Uiso 0.6667 1 calc R . P A 1
H3BC H 0.4057 0.5901 0.0234 0.051 Uiso 0.3333 1 calc R . P B 2
H3BD H 0.2553 0.6044 0.0717 0.051 Uiso 0.3333 1 calc R . P B 2
C4 C 0.4288(4) 0.7139(3) 0.0938(3) 0.0457(7) Uiso 0.6667 1 d . . P C 1
H4A H 0.5242 0.6866 0.0693 0.055 Uiso 0.6667 1 calc R . P C 1
H4B H 0.3838 0.7847 0.0495 0.055 Uiso 0.6667 1 calc R . P C 1
C5 C 0.4313(4) 0.7565(3) 0.2001(3) 0.0427(7) Uiso 0.6667 1 d . . P C 1
H5A H 0.3362 0.7822 0.2255 0.051 Uiso 0.6667 1 calc R . P C 1
H5B H 0.4751 0.8293 0.2001 0.051 Uiso 0.6667 1 calc R . P C 1
C6 C 0.5110(2) 0.65206(17) 0.27012(15) 0.0347(4) Uani 1 1 d . . . . .
H6AA H 0.6106 0.6439 0.2576 0.042 Uiso 0.6667 1 calc R . P C 1
H6AB H 0.4919 0.6740 0.3410 0.042 Uiso 0.6667 1 calc R . P C 1
H6BC H 0.6066 0.6375 0.2941 0.042 Uiso 0.3333 1 calc R . P C 2
H6BD H 0.4503 0.6971 0.3219 0.042 Uiso 0.3333 1 calc R . P C 2
C7 C 0.72939(16) 0.14650(15) 0.21775(11) 0.0229(3) Uani 1 1 d . . . . .
C8 C 0.63332(17) 0.09402(15) 0.16236(11) 0.0248(3) Uani 1 1 d . . . . .
C9 C 0.6812(2) -0.00083(17) 0.08534(13) 0.0311(4) Uani 1 1 d . . . . .
H9A H 0.6233 0.0191 0.0247 0.037 Uiso 1 1 calc R . . . .
H9B H 0.6727 -0.0839 0.1128 0.037 Uiso 1 1 calc R . . . .
C10 C 0.8305(2) -0.00182(17) 0.05702(13) 0.0324(4) Uani 1 1 d . . . . .
H10A H 0.8372 0.0772 0.0208 0.039 Uiso 1 1 calc R . . . .
H10B H 0.8652 -0.0704 0.0119 0.039 Uiso 1 1 calc R . . . .
C11 C 0.91740(19) -0.01870(17) 0.15232(13) 0.0310(4) Uani 1 1 d . . . . .
H11A H 1.0157 -0.0330 0.1334 0.037 Uiso 1 1 calc R . . . .
H11B H 0.9017 -0.0925 0.1924 0.037 Uiso 1 1 calc R . . . .
C12 C 0.88108(16) 0.09576(16) 0.21613(12) 0.0264(3) Uani 1 1 d . . . . .
H12A H 0.9134 0.0732 0.2857 0.032 Uiso 1 1 calc R . . . .
H12B H 0.9286 0.1605 0.1884 0.032 Uiso 1 1 calc R . . . .
C13 C 0.37979(17) 0.18371(17) 0.45331(12) 0.0262(3) Uani 1 1 d . . . . .
C14 C 0.27026(16) 0.18687(17) 0.38318(13) 0.0282(3) Uani 1 1 d . . . . .
C15 C 0.14772(18) 0.1322(2) 0.40950(15) 0.0344(4) Uani 1 1 d . . . . .
H15C H 0.1348 0.0749 0.3571 0.041 Uiso 0.5 1 calc R . P D 2
H15D H 0.0648 0.1994 0.4113 0.041 Uiso 0.5 1 calc R . P D 2
H15A H 0.0659 0.1817 0.3749 0.041 Uiso 0.5 1 calc R . P E 1
H15B H 0.1630 0.0465 0.3862 0.041 Uiso 0.5 1 calc R . P E 1
C16 C 0.1668(4) 0.0577(3) 0.5179(3) 0.0276(6) Uiso 0.5 1 d . . P F 2
H16A H 0.0764 0.0455 0.5435 0.033 Uiso 0.5 1 calc R . P F 2
H16B H 0.2266 -0.0251 0.5102 0.033 Uiso 0.5 1 calc R . P F 2
C17 C 0.2551(5) 0.0741(5) 0.5729(3) 0.0410(9) Uiso 0.5 1 d . . P F 1
H17A H 0.2330 0.0661 0.6454 0.049 Uiso 0.5 1 calc R . P F 1
H17B H 0.2886 -0.0108 0.5492 0.049 Uiso 0.5 1 calc R . P F 1
C18 C 0.3699(2) 0.1433(2) 0.56143(13) 0.0345(4) Uani 1 1 d . . . . .
H18A H 0.3516 0.2164 0.6038 0.041 Uiso 0.5 1 calc R . P F 1
H18B H 0.4574 0.0889 0.5832 0.041 Uiso 0.5 1 calc R . P F 1
H18C H 0.4350 0.0633 0.5739 0.041 Uiso 0.5 1 calc R . P F 2
H18D H 0.3977 0.2052 0.6038 0.041 Uiso 0.5 1 calc R . P F 2
C19 C 0.76190(16) 0.35800(16) 0.51672(12) 0.0238(3) Uani 1 1 d . . . . .
C20 C 0.8122(2) 0.26870(19) 0.59175(17) 0.0399(5) Uani 1 1 d . . . . .
H20 H 0.7862 0.1905 0.5922 0.048 Uiso 1 1 calc R . . . .
C21 C 0.8994(2) 0.29110(18) 0.66600(16) 0.0384(4) Uani 1 1 d . . . . .
H21 H 0.9327 0.2280 0.7158 0.046 Uiso 1 1 calc R . . . .
C22 C 0.93790(15) 0.40412(16) 0.66798(12) 0.0239(3) Uani 1 1 d . . . . .
C23 C 0.88531(17) 0.49627(16) 0.59592(13) 0.0271(3) Uani 1 1 d . . . . .
H23 H 0.9084 0.5755 0.5975 0.032 Uiso 1 1 calc R . . . .
C24 C 0.79862(17) 0.47257(17) 0.52119(12) 0.0273(3) Uani 1 1 d . . . . .
H24 H 0.7639 0.5363 0.4723 0.033 Uiso 1 1 calc R . . . .
C25 C 1.04092(16) 0.41925(16) 0.74479(12) 0.0240(3) Uani 1 1 d . . . . .
C26 C 1.12325(18) 0.55949(17) 0.85515(13) 0.0290(3) Uani 1 1 d . . . . .
H26A H 1.1853 0.6091 0.8224 0.035 Uiso 1 1 calc R . . . .
H26B H 1.1800 0.4806 0.8821 0.035 Uiso 1 1 calc R . . . .
C27 C 1.04864(19) 0.62792(17) 0.93818(13) 0.0299(3) Uani 1 1 d . . . . .
C28 C 0.9881(2) 0.68067(18) 1.00626(14) 0.0356(4) Uani 1 1 d . . . . .
H28 H 0.9396 0.7229 1.0608 0.043 Uiso 1 1 calc R . . . .
B1 B 0.66352(17) 0.32987(17) 0.43132(13) 0.0228(3) Uani 1 1 d . . . . .
C17A C 0.2295(4) 0.1283(4) 0.5924(3) 0.0292(7) Uiso 0.5 1 d . . P F 2
H17C H 0.1698 0.2113 0.5993 0.035 Uiso 0.5 1 calc R . P F 2
H17D H 0.2341 0.0838 0.6590 0.035 Uiso 0.5 1 calc R . P F 2
C4A C 0.3595(7) 0.7290(6) 0.1199(5) 0.0406(13) Uiso 0.3333 1 d . . P C 2
H4AA H 0.2849 0.7557 0.1691 0.049 Uiso 0.3333 1 calc R . P C 2
H4AB H 0.3450 0.7891 0.0614 0.049 Uiso 0.3333 1 calc R . P C 2
C5A C 0.4971(7) 0.7317(6) 0.1682(5) 0.0405(13) Uiso 0.3333 1 d . . P C 2
H5AA H 0.5022 0.8183 0.1810 0.049 Uiso 0.3333 1 calc R . P C 2
H5AB H 0.5732 0.6976 0.1221 0.049 Uiso 0.3333 1 calc R . P C 2
C16A C 0.1238(5) 0.1310(5) 0.5177(3) 0.0433(9) Uiso 0.5 1 d . . P F 1
H16C H 0.0528 0.0826 0.5351 0.052 Uiso 0.5 1 calc R . P F 1
H16D H 0.0899 0.2169 0.5389 0.052 Uiso 0.5 1 calc R . P F 1

loop_
_atom_site_aniso_label
_atom_site_aniso_U_11
_atom_site_aniso_U_22
_atom_site_aniso_U_33
_atom_site_aniso_U_23
_atom_site_aniso_U_13
_atom_site_aniso_U_12
Fe1 0.01978(12) 0.02709(14) 0.01946(12) -0.00380(8) -0.00364(7) -0.00458(8)
O1 0.0235(5) 0.0285(6) 0.0234(5) -0.0061(4) -0.0072(4) -0.0033(4)
O2 0.0410(7) 0.0437(8) 0.0296(6) -0.0022(6) -0.0165(5) -0.0106(6)
O3 0.0197(5) 0.0299(6) 0.0225(5) -0.0054(4) -0.0030(4) -0.0075(4)
O4 0.0297(6) 0.0371(7) 0.0344(6) -0.0125(5) -0.0085(5) -0.0091(5)
O5 0.0216(5) 0.0337(6) 0.0198(5) -0.0018(4) -0.0049(4) -0.0095(4)
O6 0.0237(6) 0.0414(7) 0.0338(6) -0.0073(5) -0.0116(5) -0.0056(5)
O7 0.0264(6) 0.0314(6) 0.0340(6) -0.0057(5) -0.0090(5) -0.0003(5)
N1 0.0204(6) 0.0305(7) 0.0220(6) -0.0029(5) -0.0043(5) -0.0016(5)
N2 0.0273(7) 0.0356(8) 0.0236(6) -0.0018(6) -0.0084(5) -0.0046(6)
N3 0.0215(6) 0.0273(7) 0.0190(5) -0.0028(5) -0.0018(4) -0.0069(5)
N4 0.0269(6) 0.0284(7) 0.0221(6) -0.0047(5) -0.0058(5) -0.0086(5)
N5 0.0202(6) 0.0292(7) 0.0204(6) -0.0044(5) -0.0032(5) -0.0065(5)
N6 0.0195(6) 0.0349(8) 0.0283(7) -0.0086(6) -0.0049(5) -0.0050(5)
N7 0.0266(6) 0.0287(7) 0.0266(6) -0.0043(5) -0.0085(5) -0.0047(5)
C1 0.0251(7) 0.0273(8) 0.0291(8) -0.0014(6) -0.0046(6) -0.0015(6)
C2 0.0278(8) 0.0332(9) 0.0280(8) 0.0015(7) -0.0060(6) -0.0018(6)
C3 0.0449(11) 0.0420(11) 0.0377(10) 0.0071(8) -0.0144(8) -0.0003(9)
C6 0.0365(9) 0.0284(9) 0.0385(9) -0.0008(7) -0.0059(7) -0.0050(7)
C7 0.0236(7) 0.0251(7) 0.0201(6) -0.0010(5) 0.0012(5) -0.0053(5)
C8 0.0295(8) 0.0258(8) 0.0189(6) -0.0013(6) -0.0017(5) -0.0053(6)
C9 0.0400(9) 0.0282(8) 0.0247(7) -0.0056(6) -0.0004(6) -0.0055(7)
C10 0.0417(10) 0.0298(8) 0.0224(7) -0.0026(6) 0.0050(7) 0.0001(7)
C11 0.0323(8) 0.0304(8) 0.0268(8) -0.0010(6) 0.0040(6) 0.0010(7)
C12 0.0228(7) 0.0297(8) 0.0257(7) -0.0009(6) 0.0038(6) -0.0040(6)
C13 0.0245(7) 0.0331(8) 0.0233(7) -0.0061(6) 0.0012(6) -0.0100(6)
C14 0.0211(7) 0.0356(9) 0.0301(8) -0.0098(7) 0.0013(6) -0.0091(6)
C15 0.0246(8) 0.0416(10) 0.0406(10) -0.0095(8) 0.0010(7) -0.0136(7)
C18 0.0377(9) 0.0478(11) 0.0236(8) -0.0052(7) 0.0035(7) -0.0213(8)
C19 0.0201(6) 0.0283(8) 0.0232(7) -0.0049(6) -0.0030(5) -0.0047(5)
C20 0.0467(11) 0.0279(9) 0.0471(11) 0.0025(8) -0.0255(9) -0.0112(8)
C21 0.0437(10) 0.0287(9) 0.0436(10) 0.0046(8) -0.0252(8) -0.0087(7)
C22 0.0201(6) 0.0282(8) 0.0233(7) -0.0049(6) -0.0033(5) -0.0038(5)
C23 0.0270(7) 0.0282(8) 0.0273(7) -0.0028(6) -0.0053(6) -0.0079(6)
C24 0.0269(7) 0.0306(8) 0.0251(7) 0.0006(6) -0.0061(6) -0.0073(6)
C25 0.0219(7) 0.0292(8) 0.0214(7) -0.0036(6) -0.0023(5) -0.0056(6)
C26 0.0301(8) 0.0322(9) 0.0270(7) -0.0031(6) -0.0083(6) -0.0103(6)
C27 0.0356(9) 0.0277(8) 0.0282(8) 0.0013(6) -0.0101(6) -0.0104(7)
C28 0.0465(10) 0.0308(9) 0.0286(8) -0.0020(7) -0.0059(7) -0.0053(8)
B1 0.0204(7) 0.0275(8) 0.0210(7) -0.0026(6) -0.0032(6) -0.0054(6)

loop_
_atom_type_symbol
_atom_type_description
_atom_type_scat_dispersion_real
_atom_type_scat_dispersion_imag
_atom_type_scat_source
C C 0.0040 0.0018 'International Tables Vol C Tables 4.2.6.8 and 6.1.1.4'
H H 0.0000 0.0000 'International Tables Vol C Tables 4.2.6.8 and 6.1.1.4'
B B 0.0017 0.0008 'International Tables Vol C Tables 4.2.6.8 and 6.1.1.4'
Fe Fe 0.3647 0.9262 'International Tables Vol C Tables 4.2.6.8 and 6.1.1.4'
N N 0.0074 0.0036 'International Tables Vol C Tables 4.2.6.8 and 6.1.1.4'
O O 0.0129 0.0068 'International Tables Vol C Tables 4.2.6.8 and 6.1.1.4'

loop_
_geom_angle_atom_site_label_1
_geom_angle_atom_site_label_2
_geom_angle_atom_site_label_3
_geom_angle
_geom_angle_site_symmetry_1
_geom_angle_site_symmetry_3
_geom_angle_publ_flag
N1 Fe1 N2 77.63(7) . . ?
N1 Fe1 N3 84.20(6) . . ?
N1 Fe1 N4 154.19(6) . . ?
N1 Fe1 N6 116.48(7) . . ?
N2 Fe1 N4 91.58(7) . . ?
N3 Fe1 N2 112.26(7) . . ?
N3 Fe1 N4 78.27(6) . . ?
N3 Fe1 N6 153.34(6) . . ?
N5 Fe1 N1 87.49(6) . . ?
N5 Fe1 N2 155.06(6) . . ?
N5 Fe1 N3 85.58(6) . . ?
N5 Fe1 N4 109.64(6) . . ?
N5 Fe1 N6 79.13(7) . . ?
N6 Fe1 N2 89.63(7) . . ?
N6 Fe1 N4 86.42(7) . . ?
N1 O1 B1 111.92(12) . . ?
N3 O3 B1 111.09(11) . . ?
N5 O5 B1 111.62(12) . . ?
O1 N1 Fe1 123.22(10) . . ?
C1 N1 Fe1 119.62(12) . . ?
C1 N1 O1 115.29(15) . . ?
O2 N2 Fe1 126.10(12) . . ?
C2 N2 Fe1 118.50(12) . . ?
C2 N2 O2 114.63(14) . . ?
O3 N3 Fe1 123.61(10) . . ?
C7 N3 Fe1 118.87(11) . . ?
C7 N3 O3 116.44(13) . . ?
O4 N4 Fe1 127.94(11) . . ?
C8 N4 Fe1 117.24(12) . . ?
C8 N4 O4 114.20(14) . . ?
O5 N5 Fe1 123.86(10) . . ?
C13 N5 Fe1 118.87(11) . . ?
C13 N5 O5 116.67(13) . . ?
O6 N6 Fe1 123.01(11) . . ?
C14 N6 Fe1 116.33(11) . . ?
C14 N6 O6 118.34(14) . . ?
C25 N7 C26 121.38(14) . . ?
N1 C1 C2 111.33(16) . . ?
N1 C1 C6 125.09(16) . . ?
C2 C1 C6 123.56(16) . . ?
N2 C2 C1 112.19(15) . . ?
N2 C2 C3 126.43(17) . . ?
C1 C2 C3 121.39(18) . . ?
C2 C3 C4 109.7(2) . . ?
C4A C3 C2 112.0(3) . . ?
C5 C4 C3 112.5(3) . . ?
C4 C5 C6 111.0(3) . . ?
C1 C6 C5 111.50(19) . . ?
C1 C6 C5A 109.1(3) . . ?
N3 C7 C8 111.92(14) . . ?
N3 C7 C12 125.00(15) . . ?
C8 C7 C12 122.92(15) . . ?
N4 C8 C7 112.73(14) . . ?
N4 C8 C9 125.87(16) . . ?
C7 C8 C9 121.39(15) . . ?
C8 C9 C10 109.73(16) . . ?
C9 C10 C11 109.61(14) . . ?
C10 C11 C12 111.03(14) . . ?
C7 C12 C11 111.31(15) . . ?
N5 C13 C14 111.91(15) . . ?
N5 C13 C18 125.65(15) . . ?
C14 C13 C18 122.42(15) . . ?
N6 C14 C13 112.92(15) . . ?
N6 C14 C15 124.85(16) . . ?
C13 C14 C15 122.23(16) . . ?
C14 C15 C16 110.94(18) . . ?
C16A C15 C14 110.5(2) . . ?
C17A C16 C15 110.8(3) . . ?
C18 C17 C16A 116.2(4) . . ?
C13 C18 C17 108.4(2) . . ?
C17A C18 C13 113.3(2) . . ?
C20 C19 B1 120.93(16) . . ?
C24 C19 C20 117.08(15) . . ?
C24 C19 B1 121.97(14) . . ?
C21 C20 C19 121.69(18) . . ?
C22 C21 C20 120.59(17) . . ?
C21 C22 C23 118.79(15) . . ?
C21 C22 C25 118.10(15) . . ?
C23 C22 C25 123.03(15) . . ?
C22 C23 C24 120.16(16) . . ?
C19 C24 C23 121.62(15) . . ?
O7 C25 N7 122.84(15) . . ?
O7 C25 C22 120.70(15) . . ?
N7 C25 C22 116.46(14) . . ?
N7 C26 C27 110.82(15) . . ?
C28 C27 C26 178.5(2) . . ?
O1 B1 O3 109.32(13) . . ?
O1 B1 O5 111.39(13) . . ?
O1 B1 C19 108.63(14) . . ?
O3 B1 C19 110.07(13) . . ?
O5 B1 O3 109.30(14) . . ?
O5 B1 C19 108.11(13) . . ?
C18 C17A C16 112.3(3) . . ?
C3 C4A C5A 112.8(5) . . ?
C4A C5A C6 109.4(5) . . ?
C15 C16A C17 110.4(4) . . ?

loop_
_geom_bond_atom_site_label_1
_geom_bond_atom_site_label_2
_geom_bond_distance
_geom_bond_site_symmetry_2
_geom_bond_publ_flag
Fe1 N1 1.9076(16) . ?
Fe1 N2 1.9399(16) . ?
Fe1 N3 1.9239(14) . ?
Fe1 N4 1.9436(16) . ?
Fe1 N5 1.9018(14) . ?
Fe1 N6 1.9351(15) . ?
O1 N1 1.3711(17) . ?
O1 B1 1.484(2) . ?
O2 N2 1.3950(18) . ?
O3 N3 1.3787(17) . ?
O3 B1 1.513(2) . ?
O4 N4 1.3883(18) . ?
O5 N5 1.3757(16) . ?
O5 B1 1.497(2) . ?
O6 N6 1.3566(18) . ?
O7 C25 1.233(2) . ?
N1 C1 1.304(2) . ?
N2 C2 1.297(3) . ?
N3 C7 1.302(2) . ?
N4 C8 1.303(2) . ?
N5 C13 1.300(2) . ?
N6 C14 1.310(2) . ?
N7 C25 1.347(2) . ?
N7 C26 1.462(2) . ?
C1 C2 1.443(2) . ?
C1 C6 1.491(3) . ?
C2 C3 1.502(3) . ?
C3 C4 1.551(4) . ?
C3 C4A 1.464(7) . ?
C4 C5 1.513(5) . ?
C5 C6 1.541(4) . ?
C6 C5A 1.574(7) . ?
C7 C8 1.446(2) . ?
C7 C12 1.500(2) . ?
C8 C9 1.500(2) . ?
C9 C10 1.527(3) . ?
C10 C11 1.531(3) . ?
C11 C12 1.532(2) . ?
C13 C14 1.443(2) . ?
C13 C18 1.494(2) . ?
C14 C15 1.499(2) . ?
C15 C16 1.621(4) . ?
C15 C16A 1.455(5) . ?
C16 C17A 1.509(5) . ?
C17 C18 1.504(5) . ?
C17 C16A 1.516(6) . ?
C18 C17A 1.492(4) . ?
C19 C20 1.393(2) . ?
C19 C24 1.391(2) . ?
C19 B1 1.597(2) . ?
C20 C21 1.392(3) . ?
C21 C22 1.380(3) . ?
C22 C23 1.391(2) . ?
C22 C25 1.501(2) . ?
C23 C24 1.398(2) . ?
C26 C27 1.470(3) . ?
C27 C28 1.187(3) . ?
C4A C5A 1.531(9) . ?
